data_7061070
loop_
_publ_author_name
'Dayaker, Gandrath'
'Erb, William'
'Hedidi, Madani'
'Chevallier, Floris'
'Blot, Marielle'
'Gros, Philippe C.'
'Hilmersson, G\"oran'
'Roisnel, Thierry'
'Dorcet, Vincent'
'Bentabed-Ababsa, Ghenia'
'Mongin, Florence'

_publ_section_title
;
 Enantioselective deprotometalation of alkyl ferrocenecarboxylates using
 bimetallic bases
;
_journal_issue 48
_journal_name_full 'New Journal of Chemistry'
_journal_page_first 22579
_journal_page_last 22590
_journal_paper_doi 10.1039/D1NJ04526A
_journal_volume 45
_journal_year 2021
_chemical_absolute_configuration ad
_chemical_compound_source 'synthesis as described'
_chemical_formula_moiety 'C18 H28 N, Cl'
_chemical_formula_sum 'C18 H28 Cl N'
_chemical_formula_weight 293.86
_space_group_crystal_system monoclinic
_space_group_IT_number 4
_space_group_name_Hall 'P 2yb'
_space_group_name_H-M_alt 'P 1 21 1'
_atom_sites_solution_hydrogens geom
_atom_sites_solution_primary direct
_atom_sites_solution_secondary difmap
_audit_update_record
;
2021-09-16 deposited with the CCDC.	2021-11-18 downloaded from the CCDC.
;
_cell_angle_alpha 90
_cell_angle_beta 118.618(5)
_cell_angle_gamma 90
_cell_formula_units_Z 2
_cell_length_a 11.0788(17)
_cell_length_b 7.5785(11)
_cell_length_c 11.6867(18)
_cell_measurement_reflns_used 1763
_cell_measurement_temperature 150(2)
_cell_measurement_theta_max 22.76
_cell_measurement_theta_min 3.34
_cell_measurement_wavelength 0.71073
_cell_volume 861.3(2)
_computing_cell_refinement 'Bruker APEX2 (Bruker, 2014)'
_computing_data_collection 'Bruker APEX2 (Bruker, 2014)'
_computing_data_reduction 'Bruker APEX2 (Bruker, 2014)'
_computing_molecular_graphics
;
   'SXGRAPH (L. Farrugia, 1999), Mercury (CSD, 2020)'
;
_computing_publication_material 'CRYSCALC (T. Roisnel, local program, 2020)'
_computing_structure_refinement 'SHELXL-2018_3 (Sheldrick, 2018)'
_computing_structure_solution 'SIR97 (A. Altomare et al., 1999)'
_diffrn_ambient_temperature 150(2)
_diffrn_detector 'CCD plate'
_diffrn_detector_area_resol_mean 8.33
_diffrn_measured_fraction_theta_full 0.977
_diffrn_measured_fraction_theta_max 0.970
_diffrn_measurement_device_type 'APEXII, Bruker-AXS'
_diffrn_measurement_method 'CCD rotation images, thin slices'
_diffrn_orient_matrix_UB_11 0.0274617
_diffrn_orient_matrix_UB_12 0.1115226
_diffrn_orient_matrix_UB_13 0.0520858
_diffrn_orient_matrix_UB_21 -0.0434003
_diffrn_orient_matrix_UB_22 -0.0434537
_diffrn_orient_matrix_UB_23 0.0525669
_diffrn_orient_matrix_UB_31 0.0890788
_diffrn_orient_matrix_UB_32 -0.0555520
_diffrn_orient_matrix_UB_33 0.0634453
_diffrn_radiation_monochromator graphite
_diffrn_radiation_probe x-ray
_diffrn_radiation_source 'fine-focus sealed tube'
_diffrn_radiation_type MoK\a
_diffrn_radiation_wavelength 0.71073
_diffrn_reflns_av_R_equivalents 0.0636
_diffrn_reflns_av_unetI/netI 0.0966
_diffrn_reflns_limit_h_max 12
_diffrn_reflns_limit_h_min -14
_diffrn_reflns_limit_k_max 9
_diffrn_reflns_limit_k_min -9
_diffrn_reflns_limit_l_max 14
_diffrn_reflns_limit_l_min -15
_diffrn_reflns_number 6699
_diffrn_reflns_theta_full 25.000
_diffrn_reflns_theta_max 27.374
_diffrn_reflns_theta_min 3.342
_exptl_absorpt_coefficient_mu 0.214
_exptl_absorpt_correction_T_max 0.977
_exptl_absorpt_correction_T_min 0.592
_exptl_absorpt_correction_type multi-scan
_exptl_absorpt_process_details
;
  [Sheldrick, G.M. (2014). SADABS Bruker AXS Inc., Madison, Wisconsin, USA]
;
_exptl_crystal_colour colourless
_exptl_crystal_density_diffrn 1.133
_exptl_crystal_description stick
_exptl_crystal_F_000 320
_exptl_crystal_size_max 0.480
_exptl_crystal_size_mid 0.140
_exptl_crystal_size_min 0.110
_refine_diff_density_max 0.737
_refine_diff_density_min -0.546
_refine_diff_density_rms 0.089
_refine_ls_abs_structure_details
;
Flack x determined using 757 quotients [(I+)-(I-)]/[(I+)+(I-)]
(Parsons, Flack and Wagner, Acta Cryst. B69 (2013) 249-259).
;
_refine_ls_abs_structure_Flack 0.13(8)
_refine_ls_extinction_method none
_refine_ls_goodness_of_fit_ref 1.070
_refine_ls_hydrogen_treatment constr
_refine_ls_matrix_type full
_refine_ls_number_parameters 173
_refine_ls_number_reflns 3503
_refine_ls_number_restraints 1
_refine_ls_restrained_S_all 1.070
_refine_ls_R_factor_all 0.1232
_refine_ls_R_factor_gt 0.0835
_refine_ls_shift/su_max 0.012
_refine_ls_shift/su_mean 0.001
_refine_ls_structure_factor_coef Fsqd
_refine_ls_weighting_details 'w=1/[\s^2^(Fo^2^)+(0.1133P)^2^] where P=(Fo^2^+2Fc^2^)/3'
_refine_ls_weighting_scheme calc
_refine_ls_wR_factor_gt 0.1915
_refine_ls_wR_factor_ref 0.2176
_reflns_Friedel_coverage 0.726
_reflns_Friedel_fraction_full 0.862
_reflns_Friedel_fraction_max 0.823
_reflns_number_gt 2299
_reflns_number_total 3503
_reflns_threshold_expression >2sigma(I)
_cod_data_source_file d1nj04526a2.cif
_cod_data_source_block DG266c
_cod_depositor_comments 'Adding full bibliography for 7061069--7061073.cif.'
_cod_original_sg_symbol_H-M 'P 21'
_cod_database_code 7061070

loop_
_space_group_symop_operation_xyz
'x, y, z'
'-x, y+1/2, -z'

loop_
_atom_site_label
_atom_site_type_symbol
_atom_site_fract_x
_atom_site_fract_y
_atom_site_fract_z
_atom_site_U_iso_or_equiv
_atom_site_adp_type
_atom_site_occupancy
_atom_site_site_symmetry_order
_atom_site_calc_flag
_atom_site_refinement_flags_posn
_atom_site_refinement_flags_adp
_atom_site_refinement_flags_occupancy
_atom_site_disorder_assembly
_atom_site_disorder_group
C1 C 0.0270(8) 0.5865(9) -0.3277(7) 0.0541(18) Uani 1 1 d . . . . .
C2 C -0.1011(10) 0.5823(11) -0.4588(8) 0.072(2) Uani 1 1 d . . . . .
H2A H -0.112394 0.464245 -0.496816 0.109 Uiso 1 1 calc R U . . .
H2B H -0.092934 0.669187 -0.516739 0.109 Uiso 1 1 calc R U . . .
H2C H -0.181283 0.610619 -0.447750 0.109 Uiso 1 1 calc R U . . .
C3 C 0.1516(10) 0.5671(12) -0.3477(9) 0.072(2) Uani 1 1 d . . . . .
H3A H 0.233822 0.549760 -0.263220 0.108 Uiso 1 1 calc R U . . .
H3B H 0.162556 0.673902 -0.389140 0.108 Uiso 1 1 calc R U . . .
H3C H 0.139167 0.464971 -0.403788 0.108 Uiso 1 1 calc R U . . .
C4 C 0.0269(8) 0.7434(7) -0.2418(8) 0.0521(19) Uani 1 1 d . . . . .
H4 H -0.021246 0.851333 -0.292218 0.063 Uiso 1 1 calc R U . . .
C5 C 0.1661(8) 0.7792(7) -0.1240(8) 0.0487(17) Uani 1 1 d . . . . .
H5 H 0.234012 0.807471 -0.154701 0.058 Uiso 1 1 calc R U . . .
C6 C 0.1535(9) 0.9375(9) -0.0501(10) 0.073(3) Uani 1 1 d . . . . .
H6A H 0.126100 1.041591 -0.106786 0.110 Uiso 1 1 calc R U . . .
H6B H 0.242306 0.959769 0.027124 0.110 Uiso 1 1 calc R U . . .
H6C H 0.083957 0.913085 -0.023075 0.110 Uiso 1 1 calc R U . . .
C7 C 0.2159(8) 0.6115(7) -0.0355(7) 0.0448(16) Uani 1 1 d . . . . .
H7 H 0.186369 0.626360 0.032546 0.054 Uiso 1 1 calc R U . . .
C8 C 0.1500(8) 0.4374(8) -0.1089(7) 0.0512(19) Uani 1 1 d . . . . .
H8A H 0.212574 0.381009 -0.136383 0.061 Uiso 1 1 calc R U . . .
H8B H 0.138235 0.355361 -0.049046 0.061 Uiso 1 1 calc R U . . .
C9 C 0.0133(8) 0.4686(8) -0.2263(7) 0.0563(19) Uani 1 1 d . . . . .
H9 H -0.044285 0.360487 -0.263036 0.068 Uiso 1 1 calc R U . . .
C10 C -0.0616(8) 0.6261(9) -0.2014(8) 0.0532(18) Uani 1 1 d . . . . .
H10A H -0.161748 0.631566 -0.261691 0.064 Uiso 1 1 calc R U . . .
H10B H -0.040627 0.639922 -0.109488 0.064 Uiso 1 1 calc R U . . .
N11 N 0.3687(5) 0.5932(6) 0.0349(5) 0.0393(12) Uani 1 1 d . . . . .
H11A H 0.399964 0.616133 -0.022769 0.047 Uiso 1 1 calc R U . . .
H11B H 0.389123 0.478545 0.059901 0.047 Uiso 1 1 calc R U . . .
C12 C 0.4477(6) 0.7069(9) 0.1526(5) 0.0430(14) Uani 1 1 d . . . . .
H12 H 0.439549 0.832290 0.123239 0.052 Uiso 1 1 calc R U . . .
C13 C 0.6008(7) 0.6521(9) 0.2150(7) 0.0501(17) Uani 1 1 d . . . . .
H13A H 0.655782 0.729317 0.289291 0.075 Uiso 1 1 calc R U . . .
H13B H 0.632716 0.662932 0.150249 0.075 Uiso 1 1 calc R U . . .
H13C H 0.610836 0.529570 0.244913 0.075 Uiso 1 1 calc R U . . .
C14 C 0.3976(5) 0.6950(6) 0.2502(4) 0.0450(14) Uani 1 1 d G . . . .
C15 C 0.4072(6) 0.8463(5) 0.3213(5) 0.059(2) Uani 1 1 d G . . . .
H15 H 0.436002 0.954405 0.300994 0.071 Uiso 1 1 calc R U . . .
C16 C 0.3746(6) 0.8393(7) 0.4222(5) 0.070(2) Uani 1 1 d G . . . .
H16 H 0.381110 0.942707 0.470869 0.084 Uiso 1 1 calc R U . . .
C17 C 0.3324(6) 0.6811(9) 0.4520(5) 0.076(2) Uani 1 1 d G . . . .
H17 H 0.310106 0.676401 0.520953 0.091 Uiso 1 1 calc R U . . .
C18 C 0.3228(7) 0.5299(7) 0.3808(6) 0.073(3) Uani 1 1 d G . . . .
H18 H 0.293995 0.421792 0.401163 0.087 Uiso 1 1 calc R U . . .
C19 C 0.3554(6) 0.5369(5) 0.2799(5) 0.0532(19) Uani 1 1 d G . . . .
H19 H 0.348887 0.433486 0.231287 0.064 Uiso 1 1 calc R U . . .
Cl1 Cl 0.48210(16) 0.2013(2) 0.12480(15) 0.0483(5) Uani 1 1 d . . . . .

loop_
_atom_site_aniso_label
_atom_site_aniso_U_11
_atom_site_aniso_U_22
_atom_site_aniso_U_33
_atom_site_aniso_U_23
_atom_site_aniso_U_13
_atom_site_aniso_U_12
C1 0.063(5) 0.035(3) 0.054(4) 0.002(3) 0.020(4) 0.001(3)
C2 0.084(7) 0.053(5) 0.066(5) 0.003(4) 0.025(5) -0.002(4)
C3 0.085(7) 0.060(5) 0.074(6) 0.002(4) 0.039(5) 0.006(4)
C4 0.049(5) 0.022(3) 0.072(5) 0.005(3) 0.018(4) 0.004(2)
C5 0.053(5) 0.016(2) 0.073(5) -0.003(3) 0.026(4) -0.003(3)
C6 0.065(6) 0.024(3) 0.104(7) -0.019(4) 0.018(5) 0.004(3)
C7 0.057(5) 0.020(3) 0.053(4) 0.002(3) 0.023(4) 0.000(3)
C8 0.052(5) 0.025(3) 0.062(5) 0.004(3) 0.015(4) -0.006(3)
C9 0.066(5) 0.023(3) 0.067(5) -0.003(3) 0.021(4) -0.012(3)
C10 0.055(5) 0.035(3) 0.070(5) 0.003(3) 0.030(4) -0.003(3)
N11 0.050(3) 0.022(2) 0.047(3) 0.001(2) 0.024(3) -0.001(2)
C12 0.056(4) 0.021(2) 0.047(3) -0.001(3) 0.020(3) -0.008(3)
C13 0.055(5) 0.040(4) 0.054(4) 0.000(3) 0.024(4) -0.006(3)
C14 0.045(4) 0.034(3) 0.045(3) -0.004(3) 0.013(3) -0.006(3)
C15 0.065(5) 0.043(4) 0.062(5) -0.008(3) 0.024(5) 0.002(3)
C16 0.069(6) 0.068(5) 0.073(6) -0.016(5) 0.035(6) 0.004(4)
C17 0.066(5) 0.106(7) 0.065(5) 0.003(6) 0.039(5) 0.011(6)
C18 0.074(7) 0.073(6) 0.079(6) 0.015(5) 0.042(6) 0.001(5)
C19 0.060(5) 0.043(4) 0.058(5) 0.004(3) 0.030(4) -0.004(3)
Cl1 0.0621(11) 0.0229(6) 0.0635(10) 0.0028(8) 0.0331(9) 0.0040(7)

loop_
_atom_type_symbol
_atom_type_description
_atom_type_scat_dispersion_real
_atom_type_scat_dispersion_imag
_atom_type_scat_source
C C 0.0033 0.0016 'International Tables Vol C Tables 4.2.6.8 and 6.1.1.4'
H H 0.0000 0.0000 'International Tables Vol C Tables 4.2.6.8 and 6.1.1.4'
N N 0.0061 0.0033 'International Tables Vol C Tables 4.2.6.8 and 6.1.1.4'
Cl Cl 0.1484 0.1585 'International Tables Vol C Tables 4.2.6.8 and 6.1.1.4'

loop_
_geom_angle_atom_site_label_1
_geom_angle_atom_site_label_2
_geom_angle_atom_site_label_3
_geom_angle
_geom_angle_site_symmetry_1
_geom_angle_site_symmetry_3
_geom_angle_publ_flag
C3 C1 C2 109.0(7) . . ?
C3 C1 C9 119.6(7) . . ?
C2 C1 C9 112.0(7) . . ?
C3 C1 C4 117.2(6) . . ?
C2 C1 C4 112.3(6) . . ?
C9 C1 C4 85.2(5) . . ?
C1 C2 H2A 109.5 . . ?
C1 C2 H2B 109.5 . . ?
H2A C2 H2B 109.5 . . ?
C1 C2 H2C 109.5 . . ?
H2A C2 H2C 109.5 . . ?
H2B C2 H2C 109.5 . . ?
C1 C3 H3A 109.5 . . ?
C1 C3 H3B 109.5 . . ?
H3A C3 H3B 109.5 . . ?
C1 C3 H3C 109.5 . . ?
H3A C3 H3C 109.5 . . ?
H3B C3 H3C 109.5 . . ?
C5 C4 C10 109.9(6) . . ?
C5 C4 C1 114.0(6) . . ?
C10 C4 C1 87.4(5) . . ?
C5 C4 H4 114.2 . . ?
C10 C4 H4 114.2 . . ?
C1 C4 H4 114.2 . . ?
C6 C5 C4 109.0(6) . . ?
C6 C5 C7 111.4(6) . . ?
C4 C5 C7 109.7(5) . . ?
C6 C5 H5 108.9 . . ?
C4 C5 H5 108.9 . . ?
C7 C5 H5 108.9 . . ?
C5 C6 H6A 109.5 . . ?
C5 C6 H6B 109.5 . . ?
H6A C6 H6B 109.5 . . ?
C5 C6 H6C 109.5 . . ?
H6A C6 H6C 109.5 . . ?
H6B C6 H6C 109.5 . . ?
N11 C7 C8 109.5(5) . . ?
N11 C7 C5 112.8(5) . . ?
C8 C7 C5 113.7(5) . . ?
N11 C7 H7 106.8 . . ?
C8 C7 H7 106.8 . . ?
C5 C7 H7 106.8 . . ?
C9 C8 C7 111.9(5) . . ?
C9 C8 H8A 109.2 . . ?
C7 C8 H8A 109.2 . . ?
C9 C8 H8B 109.2 . . ?
C7 C8 H8B 109.2 . . ?
H8A C8 H8B 107.9 . . ?
C8 C9 C1 111.4(6) . . ?
C8 C9 C10 110.2(6) . . ?
C1 C9 C10 87.6(5) . . ?
C8 C9 H9 114.9 . . ?
C1 C9 H9 114.9 . . ?
C10 C9 H9 114.9 . . ?
C4 C10 C9 84.9(5) . . ?
C4 C10 H10A 114.5 . . ?
C9 C10 H10A 114.5 . . ?
C4 C10 H10B 114.5 . . ?
C9 C10 H10B 114.5 . . ?
H10A C10 H10B 111.6 . . ?
C7 N11 C12 117.5(5) . . ?
C7 N11 H11A 107.9 . . ?
C12 N11 H11A 107.9 . . ?
C7 N11 H11B 107.9 . . ?
C12 N11 H11B 107.9 . . ?
H11A N11 H11B 107.2 . . ?
C14 C12 N11 113.6(5) . . ?
C14 C12 C13 110.4(5) . . ?
N11 C12 C13 107.7(5) . . ?
C14 C12 H12 108.3 . . ?
N11 C12 H12 108.3 . . ?
C13 C12 H12 108.3 . . ?
C12 C13 H13A 109.5 . . ?
C12 C13 H13B 109.5 . . ?
H13A C13 H13B 109.5 . . ?
C12 C13 H13C 109.5 . . ?
H13A C13 H13C 109.5 . . ?
H13B C13 H13C 109.5 . . ?
C15 C14 C19 120.0 . . ?
C15 C14 C12 117.3(4) . . ?
C19 C14 C12 122.4(4) . . ?
C14 C15 C16 120.0 . . ?
C14 C15 H15 120.0 . . ?
C16 C15 H15 120.0 . . ?
C15 C16 C17 120.0 . . ?
C15 C16 H16 120.0 . . ?
C17 C16 H16 120.0 . . ?
C18 C17 C16 120.0 . . ?
C18 C17 H17 120.0 . . ?
C16 C17 H17 120.0 . . ?
C17 C18 C19 120.0 . . ?
C17 C18 H18 120.0 . . ?
C19 C18 H18 120.0 . . ?
C18 C19 C14 120.0 . . ?
C18 C19 H19 120.0 . . ?
C14 C19 H19 120.0 . . ?

loop_
_geom_bond_atom_site_label_1
_geom_bond_atom_site_label_2
_geom_bond_distance
_geom_bond_site_symmetry_2
_geom_bond_publ_flag
C1 C3 1.514(12) . ?
C1 C2 1.510(12) . ?
C1 C9 1.549(10) . ?
C1 C4 1.556(9) . ?
C2 H2A 0.9800 . ?
C2 H2B 0.9800 . ?
C2 H2C 0.9800 . ?
C3 H3A 0.9800 . ?
C3 H3B 0.9800 . ?
C3 H3C 0.9800 . ?
C4 C5 1.521(11) . ?
C4 C10 1.555(10) . ?
C4 H4 1.0000 . ?
C5 C6 1.523(9) . ?
C5 C7 1.563(8) . ?
C5 H5 1.0000 . ?
C6 H6A 0.9800 . ?
C6 H6B 0.9800 . ?
C6 H6C 0.9800 . ?
C7 N11 1.493(9) . ?
C7 C8 1.553(9) . ?
C7 H7 1.0000 . ?
C8 C9 1.497(11) . ?
C8 H8A 0.9900 . ?
C8 H8B 0.9900 . ?
C9 C10 1.558(10) . ?
C9 H9 1.0000 . ?
C10 H10A 0.9900 . ?
C10 H10B 0.9900 . ?
N11 C12 1.499(8) . ?
N11 H11A 0.9100 . ?
N11 H11B 0.9100 . ?
C12 C14 1.490(6) . ?
C12 C13 1.548(10) . ?
C12 H12 1.0000 . ?
C13 H13A 0.9800 . ?
C13 H13B 0.9800 . ?
C13 H13C 0.9800 . ?
C14 C15 1.3900 . ?
C14 C19 1.3900 . ?
C15 C16 1.3900 . ?
C15 H15 0.9500 . ?
C16 C17 1.3900 . ?
C16 H16 0.9500 . ?
C17 C18 1.3900 . ?
C17 H17 0.9500 . ?
C18 C19 1.3900 . ?
C18 H18 0.9500 . ?
C19 H19 0.9500 . ?

loop_
_geom_hbond_atom_site_label_D
_geom_hbond_atom_site_label_H
_geom_hbond_atom_site_label_A
_geom_hbond_distance_DH
_geom_hbond_distance_HA
_geom_hbond_distance_DA
_geom_hbond_angle_DHA
_geom_hbond_site_symmetry_A
_geom_hbond_publ_flag
N11 H11A Cl1 0.91 2.24 3.137(5) 166.7 2_655 yes
N11 H11A Cl1 0.91 2.24 3.137(5) 166.7 2_655 yes
N11 H11B Cl1 0.91 2.30 3.200(5) 168.6 . yes
N11 H11B Cl1 0.91 2.30 3.200(5) 168.6 . yes

loop_
_geom_torsion_atom_site_label_1
_geom_torsion_atom_site_label_2
_geom_torsion_atom_site_label_3
_geom_torsion_atom_site_label_4
_geom_torsion
_geom_torsion_site_symmetry_1
_geom_torsion_site_symmetry_2
_geom_torsion_site_symmetry_3
_geom_torsion_site_symmetry_4
_geom_torsion_publ_flag
C3 C1 C4 C5 -38.9(9) . . . . ?
C2 C1 C4 C5 -166.2(6) . . . . ?
C9 C1 C4 C5 82.0(6) . . . . ?
C3 C1 C4 C10 -149.6(7) . . . . ?
C2 C1 C4 C10 83.1(7) . . . . ?
C9 C1 C4 C10 -28.7(5) . . . . ?
C10 C4 C5 C6 -85.1(7) . . . . ?
C1 C4 C5 C6 178.6(6) . . . . ?
C10 C4 C5 C7 37.0(7) . . . . ?
C1 C4 C5 C7 -59.2(7) . . . . ?
C6 C5 C7 N11 -90.5(7) . . . . ?
C4 C5 C7 N11 148.7(5) . . . . ?
C6 C5 C7 C8 144.0(7) . . . . ?
C4 C5 C7 C8 23.2(8) . . . . ?
N11 C7 C8 C9 -152.8(6) . . . . ?
C5 C7 C8 C9 -25.5(9) . . . . ?
C7 C8 C9 C1 62.7(8) . . . . ?
C7 C8 C9 C10 -32.8(8) . . . . ?
C3 C1 C9 C8 36.5(9) . . . . ?
C2 C1 C9 C8 165.7(6) . . . . ?
C4 C1 C9 C8 -82.1(6) . . . . ?
C3 C1 C9 C10 147.2(7) . . . . ?
C2 C1 C9 C10 -83.5(7) . . . . ?
C4 C1 C9 C10 28.6(5) . . . . ?
C5 C4 C10 C9 -86.1(6) . . . . ?
C1 C4 C10 C9 28.5(5) . . . . ?
C8 C9 C10 C4 83.3(6) . . . . ?
C1 C9 C10 C4 -28.6(5) . . . . ?
C8 C7 N11 C12 -154.5(5) . . . . ?
C5 C7 N11 C12 77.8(6) . . . . ?
C7 N11 C12 C14 52.3(7) . . . . ?
C7 N11 C12 C13 175.0(5) . . . . ?
N11 C12 C14 C15 -147.0(4) . . . . ?
C13 C12 C14 C15 91.8(5) . . . . ?
N11 C12 C14 C19 39.3(6) . . . . ?
C13 C12 C14 C19 -81.9(5) . . . . ?
C19 C14 C15 C16 0.0 . . . . ?
C12 C14 C15 C16 -173.9(5) . . . . ?
C14 C15 C16 C17 0.0 . . . . ?
C15 C16 C17 C18 0.0 . . . . ?
C16 C17 C18 C19 0.0 . . . . ?
C17 C18 C19 C14 0.0 . . . . ?
C15 C14 C19 C18 0.0 . . . . ?
C12 C14 C19 C18 173.5(5) . . . . ?
